data_4134268
loop_
_publ_author_name
'Gao, Jianhong'
'Rao, Peirong'
'Xu, Kaixiang'
'Wang, Shuaifeng'
'Wu, Yufei'
'Ding, Hanfeng'

_publ_section_title
;
 Total Synthesis of (-)-Rhodomollanol A.
;
_journal_name_full 'Journal of the American Chemical Society'
_journal_paper_doi 10.1021/jacs.0c00308
_journal_year 2020
_chemical_formula_moiety 'C21 H32 O4'
_chemical_formula_sum 'C21 H32 O4'
_chemical_formula_weight 348.46
_space_group_crystal_system monoclinic
_space_group_IT_number 14
_space_group_name_Hall '-P 2ybc'
_space_group_name_H-M_alt 'P 1 21/c 1'
_atom_sites_solution_hydrogens geom
_atom_sites_solution_primary direct
_audit_creation_date 2017-10-31
_audit_creation_method
;
Olex2 1.2
(compiled 2017.03.28 svn.r3405 for OlexSys, GUI svn.r5381)
;
_cell_angle_alpha 90
_cell_angle_beta 118.834(11)
_cell_angle_gamma 90
_cell_formula_units_Z 4
_cell_length_a 14.2060(12)
_cell_length_b 10.1372(6)
_cell_length_c 14.5055(13)
_cell_measurement_reflns_used 2258
_cell_measurement_temperature 293(2)
_cell_measurement_theta_max 29.3931
_cell_measurement_theta_min 3.2674
_cell_volume 1829.9(3)
_computing_cell_refinement
;
CrysAlisPro, Agilent Technologies,
Version 1.171.35.11 (release 16-05-2011 CrysAlis171 .NET)
(compiled May 16 2011,17:55:39)
;
_computing_data_collection
;
CrysAlisPro, Agilent Technologies,
Version 1.171.35.11 (release 16-05-2011 CrysAlis171 .NET)
(compiled May 16 2011,17:55:39)
;
_computing_data_reduction
;
CrysAlisPro, Agilent Technologies,
Version 1.171.35.11 (release 16-05-2011 CrysAlis171 .NET)
(compiled May 16 2011,17:55:39)
;
_computing_molecular_graphics 'Olex2 (Dolomanov et al., 2009)'
_computing_publication_material 'Olex2 (Dolomanov et al., 2009)'
_computing_structure_refinement 'ShelXL (Sheldrick, 2015)'
_computing_structure_solution 'ShelXS (Sheldrick, 2008)'
_diffrn_ambient_temperature 293(2)
_diffrn_detector_area_resol_mean 10.3592
_diffrn_measured_fraction_theta_full 0.998
_diffrn_measured_fraction_theta_max 0.998
_diffrn_measurement_details
;
#__ type_ start__ end____ width___ exp.time_
  1 omega  -38.00   63.00   1.0000    4.0000
omega____ theta____ kappa____ phi______ frames
    -      -11.6246   38.0000 -150.0000 101

#__ type_ start__ end____ width___ exp.time_
  2 omega  -90.00   14.00   1.0000    4.0000
omega____ theta____ kappa____ phi______ frames
    -      -11.6246  -77.0000  -90.0000 104
;
_diffrn_measurement_device_type 'Xcalibur, Atlas, Gemini ultra'
_diffrn_measurement_method '\w scans'
_diffrn_orient_matrix_UB_11 0.0334234000
_diffrn_orient_matrix_UB_12 -0.0030926000
_diffrn_orient_matrix_UB_13 0.0553221000
_diffrn_orient_matrix_UB_21 -0.0461668000
_diffrn_orient_matrix_UB_22 -0.0016325000
_diffrn_orient_matrix_UB_23 0.0068782000
_diffrn_orient_matrix_UB_31 -0.0004120000
_diffrn_orient_matrix_UB_32 -0.0698739000
_diffrn_orient_matrix_UB_33 -0.0025956000
_diffrn_radiation_monochromator graphite
_diffrn_radiation_type MoK\a
_diffrn_radiation_wavelength 0.71073
_diffrn_reflns_av_R_equivalents 0.0286
_diffrn_reflns_av_unetI/netI 0.0349
_diffrn_reflns_Laue_measured_fraction_full 0.998
_diffrn_reflns_Laue_measured_fraction_max 0.998
_diffrn_reflns_limit_h_max 14
_diffrn_reflns_limit_h_min -17
_diffrn_reflns_limit_k_max 12
_diffrn_reflns_limit_k_min -11
_diffrn_reflns_limit_l_max 16
_diffrn_reflns_limit_l_min -17
_diffrn_reflns_number 8166
_diffrn_reflns_point_group_measured_fraction_full 0.998
_diffrn_reflns_point_group_measured_fraction_max 0.998
_diffrn_reflns_theta_full 25.242
_diffrn_reflns_theta_max 25.347
_diffrn_reflns_theta_min 3.274
_diffrn_source 'Enhance (Mo) X-ray Source'
_exptl_absorpt_coefficient_mu 0.086
_exptl_absorpt_correction_T_max 1.00000
_exptl_absorpt_correction_T_min 0.89470
_exptl_absorpt_correction_type multi-scan
_exptl_absorpt_process_details
;
CrysAlisPro, Agilent Technologies,
Version 1.171.35.11 (release 16-05-2011 CrysAlis171 .NET)
(compiled May 16 2011,17:55:39)
Empirical absorption correction using spherical harmonics,
 implemented in SCALE3 ABSPACK scaling algorithm.
;
_exptl_crystal_colour colourless
_exptl_crystal_colour_primary colourless
_exptl_crystal_density_diffrn 1.265
_exptl_crystal_description block
_exptl_crystal_F_000 760
_exptl_crystal_size_max 0.49
_exptl_crystal_size_mid 0.4
_exptl_crystal_size_min 0.38
_refine_diff_density_max 0.200
_refine_diff_density_min -0.220
_refine_diff_density_rms 0.051
_refine_ls_extinction_method none
_refine_ls_goodness_of_fit_ref 1.027
_refine_ls_hydrogen_treatment constr
_refine_ls_matrix_type full
_refine_ls_number_parameters 231
_refine_ls_number_reflns 3346
_refine_ls_number_restraints 0
_refine_ls_restrained_S_all 1.027
_refine_ls_R_factor_all 0.0627
_refine_ls_R_factor_gt 0.0465
_refine_ls_shift/su_max 0.001
_refine_ls_shift/su_mean 0.000
_refine_ls_structure_factor_coef Fsqd
_refine_ls_weighting_details 'w=1/[\s^2^(Fo^2^)+(0.0559P)^2^+0.4823P] where P=(Fo^2^+2Fc^2^)/3'
_refine_ls_weighting_scheme calc
_refine_ls_wR_factor_gt 0.1098
_refine_ls_wR_factor_ref 0.1223
_reflns_Friedel_coverage 0.000
_reflns_number_gt 2585
_reflns_number_total 3346
_reflns_threshold_expression 'I > 2\s(I)'
_cod_data_source_file ja0c00308_si_002.cif
_cod_data_source_block 171031_hc_60651
_cod_database_code 4134268
_shelx_shelxl_version_number 2016/6
_chemical_oxdiff_formula 'c h n o'
_shelx_space_group_comment
;
The symmetry employed for this shelxl refinement is uniquely defined
by the following loop, which should always be used as a source of
symmetry information in preference to the above space-group names.
They are only intended as comments.
;
_shelx_estimated_absorpt_t_max 0.968
_shelx_estimated_absorpt_t_min 0.959
_reflns_odcompleteness_completeness 99.47
_reflns_odcompleteness_iscentric 1
_reflns_odcompleteness_theta 26.32
_olex2_refinement_description
;
1. Fixed Uiso
 At 1.2 times of:
  All C(H) groups, All C(H,H) groups
 At 1.5 times of:
  All C(H,H,H) groups, All O(H) groups
2.a Ternary CH refined with riding coordinates:
 C1(H1), C4(H4A), C6(H6), C13(H13), C17(H17), C18(H18)
2.b Secondary CH2 refined with riding coordinates:
 C7(H7A,H7B), C9(H9A,H9B), C10(H10A,H10B), C11(H11A,H11B), C12(H12A,H12B),
 C15(H15A,H15B), C16(H16A,H16B)
2.c Aromatic/amide H refined with riding coordinates:
 C2(H2)
2.d Idealised Me refined as rotating group:
 C19(H19A,H19B,H19C), C20(H20A,H20B,H20C), C21(H21A,H21B,H21C)
2.e Idealised tetrahedral OH refined as rotating group:
 O3(H3), O4(H4)
;
_olex2_submission_special_instructions 'No special instructions were received'

loop_
_space_group_symop_operation_xyz
'x, y, z'
'-x, y+1/2, -z+1/2'
'-x, -y, -z'
'x, -y-1/2, z-1/2'

loop_
_atom_site_label
_atom_site_type_symbol
_atom_site_fract_x
_atom_site_fract_y
_atom_site_fract_z
_atom_site_U_iso_or_equiv
_atom_site_adp_type
_atom_site_occupancy
_atom_site_site_symmetry_order
_atom_site_calc_flag
_atom_site_refinement_flags_posn
_atom_site_refinement_flags_adp
_atom_site_refinement_flags_occupancy
_atom_site_disorder_assembly
_atom_site_disorder_group
O1 O 0.06928(10) 0.86758(12) 0.25819(11) 0.0452(3) Uani 1 1 d . . . . .
O2 O 0.15614(10) 0.68244(11) 0.25390(11) 0.0435(3) Uani 1 1 d . . . . .
O3 O 0.36637(9) 0.95685(13) 0.09323(10) 0.0408(3) Uani 1 1 d . . . . .
H3 H 0.326523 0.973351 0.030891 0.061 Uiso 1 1 calc GR . . . .
O4 O 0.28295(10) 1.45419(13) 0.37888(10) 0.0446(3) Uani 1 1 d . . . . .
H4 H 0.260843 1.518254 0.339598 0.067 Uiso 1 1 calc GR . . . .
C1 C 0.30772(14) 0.88905(17) 0.13488(13) 0.0332(4) Uani 1 1 d . . . . .
H1 H 0.359726 0.853477 0.203667 0.040 Uiso 1 1 calc R . . . .
C2 C 0.24397(16) 0.77611(18) 0.06811(14) 0.0406(5) Uani 1 1 d . . . . .
H2 H 0.268160 0.721416 0.032427 0.049 Uiso 1 1 calc R . . . .
C3 C 0.15006(15) 0.76116(17) 0.06445(14) 0.0385(4) Uani 1 1 d . . . . .
C4 C 0.13396(13) 0.86561(16) 0.12905(13) 0.0324(4) Uani 1 1 d . . . . .
H4A H 0.062376 0.904925 0.089051 0.039 Uiso 1 1 calc R . . . .
C5 C 0.22217(12) 0.97103(16) 0.15052(12) 0.0280(4) Uani 1 1 d . . . . .
C6 C 0.25205(13) 1.01745(16) 0.26247(12) 0.0276(4) Uani 1 1 d . . . . .
H6 H 0.186474 1.060083 0.254113 0.033 Uiso 1 1 calc R . . . .
C7 C 0.25768(14) 0.88860(17) 0.31956(13) 0.0342(4) Uani 1 1 d . . . . .
H7A H 0.320042 0.836731 0.331839 0.041 Uiso 1 1 calc R . . . .
H7B H 0.258874 0.904586 0.386048 0.041 Uiso 1 1 calc R . . . .
C8 C 0.15374(14) 0.82214(16) 0.24066(14) 0.0340(4) Uani 1 1 d . . . . .
C9 C 0.06104(17) 0.6433(2) 0.25779(19) 0.0548(6) Uani 1 1 d . . . . .
H9A H 0.077686 0.618912 0.328718 0.066 Uiso 1 1 calc R . . . .
H9B H 0.026042 0.569624 0.210984 0.066 Uiso 1 1 calc R . . . .
C10 C -0.00793(16) 0.7642(2) 0.22213(19) 0.0557(6) Uani 1 1 d . . . . .
H10A H -0.051779 0.766021 0.146150 0.067 Uiso 1 1 calc R . . . .
H10B H -0.054206 0.769631 0.253954 0.067 Uiso 1 1 calc R . . . .
C11 C 0.18339(13) 1.09095(16) 0.07772(13) 0.0326(4) Uani 1 1 d . . . . .
H11A H 0.113841 1.118169 0.068313 0.039 Uiso 1 1 calc R . . . .
H11B H 0.174348 1.066201 0.009324 0.039 Uiso 1 1 calc R . . . .
C12 C 0.26146(14) 1.20750(17) 0.12052(13) 0.0331(4) Uani 1 1 d . . . . .
H12A H 0.326387 1.185588 0.117510 0.040 Uiso 1 1 calc R . . . .
H12B H 0.229051 1.283431 0.075498 0.040 Uiso 1 1 calc R . . . .
C13 C 0.29173(12) 1.24468(15) 0.23376(12) 0.0277(4) Uani 1 1 d . . . . .
H13 H 0.224348 1.268516 0.232679 0.033 Uiso 1 1 calc R . . . .
C14 C 0.33823(12) 1.12586(16) 0.31055(12) 0.0285(4) Uani 1 1 d . . . . .
C15 C 0.35034(14) 1.16997(17) 0.41720(12) 0.0345(4) Uani 1 1 d . . . . .
H15A H 0.279715 1.187732 0.409261 0.041 Uiso 1 1 calc R . . . .
H15B H 0.382100 1.098742 0.467573 0.041 Uiso 1 1 calc R . . . .
C16 C 0.41998(14) 1.29300(18) 0.46006(14) 0.0388(4) Uani 1 1 d . . . . .
H16A H 0.420543 1.320062 0.524466 0.047 Uiso 1 1 calc R . . . .
H16B H 0.493194 1.271616 0.477246 0.047 Uiso 1 1 calc R . . . .
C17 C 0.38095(14) 1.40634(18) 0.38314(14) 0.0369(4) Uani 1 1 d . . . . .
H17 H 0.434736 1.476878 0.410795 0.044 Uiso 1 1 calc R . . . .
C18 C 0.36429(13) 1.36657(16) 0.27466(13) 0.0331(4) Uani 1 1 d . . . . .
H18 H 0.434678 1.342022 0.282949 0.040 Uiso 1 1 calc R . . . .
C19 C 0.06814(17) 0.6563(2) 0.00698(17) 0.0558(6) Uani 1 1 d . . . . .
H19A H 0.060940 0.600772 0.056828 0.084 Uiso 1 1 calc GR . . . .
H19B H 0.090747 0.604173 -0.034073 0.084 Uiso 1 1 calc GR . . . .
H19C H 0.000210 0.696789 -0.038661 0.084 Uiso 1 1 calc GR . . . .
C20 C 0.44717(13) 1.07963(18) 0.32521(14) 0.0364(4) Uani 1 1 d . . . . .
H20A H 0.467126 0.998747 0.364497 0.055 Uiso 1 1 calc GR . . . .
H20B H 0.500486 1.145750 0.362737 0.055 Uiso 1 1 calc GR . . . .
H20C H 0.442226 1.065390 0.257580 0.055 Uiso 1 1 calc GR . . . .
C21 C 0.32356(16) 1.48344(18) 0.19955(15) 0.0435(5) Uani 1 1 d . . . . .
H21A H 0.331894 1.465192 0.138939 0.065 Uiso 1 1 calc GR . . . .
H21B H 0.364112 1.560765 0.234500 0.065 Uiso 1 1 calc GR . . . .
H21C H 0.248990 1.498067 0.177841 0.065 Uiso 1 1 calc GR . . . .

loop_
_atom_site_aniso_label
_atom_site_aniso_U_11
_atom_site_aniso_U_22
_atom_site_aniso_U_33
_atom_site_aniso_U_23
_atom_site_aniso_U_13
_atom_site_aniso_U_12
O1 0.0433(7) 0.0411(7) 0.0646(9) -0.0023(6) 0.0367(7) -0.0007(6)
O2 0.0513(8) 0.0280(7) 0.0589(8) 0.0059(6) 0.0329(7) -0.0007(6)
O3 0.0419(7) 0.0493(8) 0.0389(7) 0.0021(6) 0.0257(6) 0.0010(6)
O4 0.0513(8) 0.0441(8) 0.0446(8) -0.0008(6) 0.0280(7) 0.0085(6)
C1 0.0376(9) 0.0344(9) 0.0307(9) 0.0026(7) 0.0189(8) 0.0025(8)
C2 0.0548(12) 0.0343(10) 0.0388(10) -0.0029(8) 0.0274(9) 0.0028(9)
C3 0.0467(11) 0.0311(10) 0.0335(10) -0.0022(7) 0.0161(8) -0.0031(8)
C4 0.0300(8) 0.0287(9) 0.0351(9) 0.0012(7) 0.0129(7) -0.0001(7)
C5 0.0284(8) 0.0290(8) 0.0256(8) 0.0024(6) 0.0124(7) 0.0023(7)
C6 0.0274(8) 0.0299(9) 0.0268(8) 0.0032(7) 0.0141(7) 0.0023(7)
C7 0.0392(9) 0.0359(9) 0.0312(9) 0.0056(7) 0.0199(8) 0.0013(8)
C8 0.0366(9) 0.0272(9) 0.0450(10) 0.0029(7) 0.0252(8) 0.0025(7)
C9 0.0547(12) 0.0474(12) 0.0695(14) 0.0049(10) 0.0356(11) -0.0145(10)
C10 0.0439(11) 0.0609(14) 0.0709(15) -0.0006(11) 0.0347(11) -0.0113(10)
C11 0.0352(9) 0.0324(9) 0.0253(8) 0.0023(7) 0.0107(7) 0.0032(7)
C12 0.0390(9) 0.0324(9) 0.0281(9) 0.0048(7) 0.0163(7) 0.0003(8)
C13 0.0269(8) 0.0294(9) 0.0291(9) 0.0016(7) 0.0154(7) 0.0007(7)
C14 0.0285(8) 0.0320(9) 0.0248(8) 0.0006(7) 0.0127(7) 0.0008(7)
C15 0.0378(9) 0.0386(10) 0.0258(9) 0.0015(7) 0.0144(7) 0.0023(8)
C16 0.0384(9) 0.0449(10) 0.0299(9) -0.0088(8) 0.0140(8) -0.0025(8)
C17 0.0352(9) 0.0368(10) 0.0388(10) -0.0073(8) 0.0177(8) -0.0047(8)
C18 0.0311(9) 0.0336(9) 0.0377(10) -0.0026(7) 0.0191(8) -0.0025(7)
C19 0.0637(13) 0.0457(12) 0.0521(13) -0.0134(10) 0.0233(11) -0.0120(10)
C20 0.0299(9) 0.0399(10) 0.0355(10) -0.0003(8) 0.0125(7) 0.0029(8)
C21 0.0544(11) 0.0330(10) 0.0497(11) 0.0014(8) 0.0303(10) -0.0050(9)

loop_
_atom_type_symbol
_atom_type_description
_atom_type_scat_dispersion_real
_atom_type_scat_dispersion_imag
_atom_type_scat_source
C C 0.0033 0.0016 'International Tables Vol C Tables 4.2.6.8 and 6.1.1.4'
H H 0.0000 0.0000 'International Tables Vol C Tables 4.2.6.8 and 6.1.1.4'
O O 0.0106 0.0060 'International Tables Vol C Tables 4.2.6.8 and 6.1.1.4'

loop_
_geom_angle_atom_site_label_1
_geom_angle_atom_site_label_2
_geom_angle_atom_site_label_3
_geom_angle
_geom_angle_site_symmetry_1
_geom_angle_site_symmetry_3
_geom_angle_publ_flag
C8 O1 C10 105.30(14) . . ?
C8 O2 C9 108.51(14) . . ?
C1 O3 H3 109.5 . . ?
C17 O4 H4 109.5 . . ?
O3 C1 H1 107.6 . . ?
O3 C1 C2 113.11(14) . . ?
O3 C1 C5 117.21(13) . . ?
C2 C1 H1 107.6 . . ?
C2 C1 C5 103.26(13) . . ?
C5 C1 H1 107.6 . . ?
C1 C2 H2 123.2 . . ?
C3 C2 C1 113.60(16) . . ?
C3 C2 H2 123.2 . . ?
C2 C3 C4 110.45(16) . . ?
C2 C3 C19 127.13(18) . . ?
C19 C3 C4 122.41(17) . . ?
C3 C4 H4A 110.1 . . ?
C3 C4 C5 104.95(14) . . ?
C3 C4 C8 116.15(14) . . ?
C5 C4 H4A 110.1 . . ?
C5 C4 C8 105.06(12) . . ?
C8 C4 H4A 110.1 . . ?
C4 C5 C1 102.18(13) . . ?
C6 C5 C1 118.24(12) . . ?
C6 C5 C4 101.90(13) . . ?
C11 C5 C1 111.46(13) . . ?
C11 C5 C4 114.83(12) . . ?
C11 C5 C6 108.03(13) . . ?
C5 C6 H6 104.0 . . ?
C7 C6 C5 103.06(13) . . ?
C7 C6 H6 104.0 . . ?
C7 C6 C14 122.85(13) . . ?
C14 C6 C5 116.76(13) . . ?
C14 C6 H6 104.0 . . ?
C6 C7 H7A 111.5 . . ?
C6 C7 H7B 111.5 . . ?
H7A C7 H7B 109.4 . . ?
C8 C7 C6 101.11(13) . . ?
C8 C7 H7A 111.5 . . ?
C8 C7 H7B 111.5 . . ?
O1 C8 O2 105.40(13) . . ?
O1 C8 C4 110.38(13) . . ?
O1 C8 C7 108.63(14) . . ?
O2 C8 C4 113.50(14) . . ?
O2 C8 C7 112.75(14) . . ?
C7 C8 C4 106.15(13) . . ?
O2 C9 H9A 111.1 . . ?
O2 C9 H9B 111.1 . . ?
O2 C9 C10 103.41(15) . . ?
H9A C9 H9B 109.0 . . ?
C10 C9 H9A 111.1 . . ?
C10 C9 H9B 111.1 . . ?
O1 C10 C9 102.47(15) . . ?
O1 C10 H10A 111.3 . . ?
O1 C10 H10B 111.3 . . ?
C9 C10 H10A 111.3 . . ?
C9 C10 H10B 111.3 . . ?
H10A C10 H10B 109.2 . . ?
C5 C11 H11A 109.1 . . ?
C5 C11 H11B 109.1 . . ?
C5 C11 C12 112.60(13) . . ?
H11A C11 H11B 107.8 . . ?
C12 C11 H11A 109.1 . . ?
C12 C11 H11B 109.1 . . ?
C11 C12 H12A 108.9 . . ?
C11 C12 H12B 108.9 . . ?
H12A C12 H12B 107.7 . . ?
C13 C12 C11 113.48(14) . . ?
C13 C12 H12A 108.9 . . ?
C13 C12 H12B 108.9 . . ?
C12 C13 H13 106.1 . . ?
C12 C13 C14 112.35(13) . . ?
C12 C13 C18 113.71(14) . . ?
C14 C13 H13 106.1 . . ?
C18 C13 H13 106.1 . . ?
C18 C13 C14 111.90(12) . . ?
C6 C14 C13 104.96(12) . . ?
C15 C14 C6 110.00(14) . . ?
C15 C14 C13 107.34(13) . . ?
C20 C14 C6 111.98(13) . . ?
C20 C14 C13 112.86(14) . . ?
C20 C14 C15 109.52(13) . . ?
C14 C15 H15A 109.1 . . ?
C14 C15 H15B 109.1 . . ?
H15A C15 H15B 107.8 . . ?
C16 C15 C14 112.55(15) . . ?
C16 C15 H15A 109.1 . . ?
C16 C15 H15B 109.1 . . ?
C15 C16 H16A 109.0 . . ?
C15 C16 H16B 109.0 . . ?
H16A C16 H16B 107.8 . . ?
C17 C16 C15 112.73(14) . . ?
C17 C16 H16A 109.0 . . ?
C17 C16 H16B 109.0 . . ?
O4 C17 C16 106.84(15) . . ?
O4 C17 H17 108.5 . . ?
O4 C17 C18 112.11(14) . . ?
C16 C17 H17 108.5 . . ?
C16 C17 C18 112.32(14) . . ?
C18 C17 H17 108.5 . . ?
C13 C18 H18 107.4 . . ?
C17 C18 C13 110.63(14) . . ?
C17 C18 H18 107.4 . . ?
C21 C18 C13 113.43(14) . . ?
C21 C18 C17 110.38(14) . . ?
C21 C18 H18 107.4 . . ?
C3 C19 H19A 109.5 . . ?
C3 C19 H19B 109.5 . . ?
C3 C19 H19C 109.5 . . ?
H19A C19 H19B 109.5 . . ?
H19A C19 H19C 109.5 . . ?
H19B C19 H19C 109.5 . . ?
C14 C20 H20A 109.5 . . ?
C14 C20 H20B 109.5 . . ?
C14 C20 H20C 109.5 . . ?
H20A C20 H20B 109.5 . . ?
H20A C20 H20C 109.5 . . ?
H20B C20 H20C 109.5 . . ?
C18 C21 H21A 109.5 . . ?
C18 C21 H21B 109.5 . . ?
C18 C21 H21C 109.5 . . ?
H21A C21 H21B 109.5 . . ?
H21A C21 H21C 109.5 . . ?
H21B C21 H21C 109.5 . . ?

loop_
_geom_bond_atom_site_label_1
_geom_bond_atom_site_label_2
_geom_bond_distance
_geom_bond_site_symmetry_2
_geom_bond_publ_flag
O1 C8 1.418(2) . ?
O1 C10 1.422(2) . ?
O2 C8 1.427(2) . ?
O2 C9 1.435(2) . ?
O3 H3 0.8200 . ?
O3 C1 1.420(2) . ?
O4 H4 0.8200 . ?
O4 C17 1.447(2) . ?
C1 H1 0.9800 . ?
C1 C2 1.491(2) . ?
C1 C5 1.576(2) . ?
C2 H2 0.9300 . ?
C2 C3 1.318(3) . ?
C3 C4 1.503(2) . ?
C3 C19 1.498(3) . ?
C4 H4A 0.9800 . ?
C4 C5 1.560(2) . ?
C4 C8 1.567(2) . ?
C5 C6 1.541(2) . ?
C5 C11 1.528(2) . ?
C6 H6 0.9800 . ?
C6 C7 1.528(2) . ?
C6 C14 1.539(2) . ?
C7 H7A 0.9700 . ?
C7 H7B 0.9700 . ?
C7 C8 1.521(2) . ?
C9 H9A 0.9700 . ?
C9 H9B 0.9700 . ?
C9 C10 1.497(3) . ?
C10 H10A 0.9700 . ?
C10 H10B 0.9700 . ?
C11 H11A 0.9700 . ?
C11 H11B 0.9700 . ?
C11 C12 1.532(2) . ?
C12 H12A 0.9700 . ?
C12 H12B 0.9700 . ?
C12 C13 1.531(2) . ?
C13 H13 0.9800 . ?
C13 C14 1.555(2) . ?
C13 C18 1.533(2) . ?
C14 C15 1.538(2) . ?
C14 C20 1.531(2) . ?
C15 H15A 0.9700 . ?
C15 H15B 0.9700 . ?
C15 C16 1.525(2) . ?
C16 H16A 0.9700 . ?
C16 H16B 0.9700 . ?
C16 C17 1.509(3) . ?
C17 H17 0.9800 . ?
C17 C18 1.528(2) . ?
C18 H18 0.9800 . ?
C18 C21 1.522(2) . ?
C19 H19A 0.9600 . ?
C19 H19B 0.9600 . ?
C19 H19C 0.9600 . ?
C20 H20A 0.9600 . ?
C20 H20B 0.9600 . ?
C20 H20C 0.9600 . ?
C21 H21A 0.9600 . ?
C21 H21B 0.9600 . ?
C21 H21C 0.9600 . ?
